data_7224781
loop_
_publ_author_name
'Gidaspov, Alexander A.'
'Zalomlenkov, Vladimir A.'
'Bakharev, Vladimir V.'
'Parfenov, Victor E.'
'Yurtaev, Evgeniy V.'
'Struchkova, Marina I.'
'Palysaeva, Nadezhda V.'
'Suponitsky, Kyrill'
'Lempert, David B.'
'Sheremetev, Aleksei B.'

_publ_section_title
;
 Novel trinitroethanol derivatives: High energetic
 2-(2,2,2-Trinitroethoxy)-1,3,5-triazines
;
_journal_name_full 'RSC Adv.'
_journal_paper_doi 10.1039/C6RA05826D
_journal_year 2016
_chemical_formula_moiety 'C9 H6 N12 O21'
_chemical_formula_sum 'C9 H6 N12 O21'
_chemical_formula_weight 618.26
_chemical_name_systematic
; 
 ? 
;
_space_group_IT_number 33
_symmetry_cell_setting orthorhombic
_symmetry_space_group_name_Hall 'P 2c -2n'
_symmetry_space_group_name_H-M 'P n a 21'
_atom_sites_solution_hydrogens geom
_atom_sites_solution_primary direct
_atom_sites_solution_secondary difmap
_audit_creation_method SHELXL-97
_audit_update_record
;
2015-11-02 deposited with the CCDC.
2016-03-30 downloaded from the CCDC.
;
_cell_angle_alpha 90.00
_cell_angle_beta 90.00
_cell_angle_gamma 90.00
_cell_formula_units_Z 12
_cell_length_a 10.9186(15)
_cell_length_b 17.007(2)
_cell_length_c 35.300(5)
_cell_measurement_reflns_used 3781
_cell_measurement_temperature 100(2)
_cell_measurement_theta_max 21.26
_cell_measurement_theta_min 2.29
_cell_volume 6554.9(15)
_computing_cell_refinement 'SAINT (Bruker, 2009)'
_computing_data_collection 'APEX (Bruker, 2009)'
_computing_data_reduction 'SAINT (Bruker, 2009)'
_computing_molecular_graphics 'SHELXTL (Sheldrick, 2008)'
_computing_publication_material 'SHELXTL (Sheldrick, 2008) and PLATON (Spek, 2009)'
_computing_structure_refinement 'SHELXTL (Sheldrick, 2008)'
_computing_structure_solution 'SHELXTL (Sheldrick, 2008)'
_diffrn_ambient_temperature 100(2)
_diffrn_measured_fraction_theta_full 0.994
_diffrn_measured_fraction_theta_max 0.994
_diffrn_measurement_device_type 'Bruker APEX-II CCD'
_diffrn_measurement_method '\f and \w scans'
_diffrn_radiation_monochromator graphite
_diffrn_radiation_source 'sealed tube'
_diffrn_radiation_type MoK\a
_diffrn_radiation_wavelength 0.71073
_diffrn_reflns_av_R_equivalents 0.1717
_diffrn_reflns_av_sigmaI/netI 0.0986
_diffrn_reflns_limit_h_max 15
_diffrn_reflns_limit_h_min -15
_diffrn_reflns_limit_k_max 23
_diffrn_reflns_limit_k_min -24
_diffrn_reflns_limit_l_max 49
_diffrn_reflns_limit_l_min -49
_diffrn_reflns_number 80248
_diffrn_reflns_theta_full 30.20
_diffrn_reflns_theta_max 30.20
_diffrn_reflns_theta_min 2.10
_diffrn_standards_decay_% 0
_diffrn_standards_number 0
_exptl_absorpt_coefficient_mu 0.188
_exptl_absorpt_correction_type none
_exptl_crystal_colour yellow
_exptl_crystal_density_diffrn 1.879
_exptl_crystal_density_method 'not measured'
_exptl_crystal_description plate
_exptl_crystal_F_000 3744
_exptl_crystal_size_max 0.16
_exptl_crystal_size_mid 0.12
_exptl_crystal_size_min 0.01
_refine_diff_density_max 0.553
_refine_diff_density_min -0.487
_refine_diff_density_rms 0.114
_refine_ls_extinction_method none
_refine_ls_goodness_of_fit_ref 1.041
_refine_ls_hydrogen_treatment constr
_refine_ls_matrix_type full
_refine_ls_number_parameters 1134
_refine_ls_number_reflns 9824
_refine_ls_number_restraints 1
_refine_ls_restrained_S_all 1.041
_refine_ls_R_factor_all 0.1396
_refine_ls_R_factor_gt 0.0792
_refine_ls_shift/su_max 0.000
_refine_ls_shift/su_mean 0.000
_refine_ls_structure_factor_coef Fsqd
_refine_ls_weighting_details 'calc w=1/[\s^2^(Fo^2^)+(0.1031P)^2^+6.8440P] where P=(Fo^2^+2Fc^2^)/3'
_refine_ls_weighting_scheme calc
_refine_ls_wR_factor_gt 0.1802
_refine_ls_wR_factor_ref 0.2113
_reflns_number_gt 6038
_reflns_number_total 9824
_reflns_threshold_expression I>2\s(I)
_cod_data_source_file c6ra05826d2.cif
_cod_data_source_block comp16
_cod_depositor_comments
;
The following automatic conversions were performed:

'_symmetry_cell_setting' value 'Orthorhombic' changed to
'orthorhombic' according to
/usr/data/users/saulius/crontab/automatic-downloads/rss-feeds/RSC/lib/dictionaries/cif_core.dic
dictionary named 'cif_core.dic' version 2.4.2 from 2011-04-26.

Automatic conversion script
Id: cif_fix_values 4268 2015-11-12 08:31:59Z antanas 
;
_cod_original_cell_volume 6555.0(15)
_cod_original_sg_symbol_Hall 'P 2c -2n '
_cod_database_code 7224781

loop_
_symmetry_equiv_pos_as_xyz
'x, y, z'
'-x, -y, z+1/2'
'x+1/2, -y+1/2, z'
'-x+1/2, y+1/2, z+1/2'

loop_
_atom_site_label
_atom_site_type_symbol
_atom_site_fract_x
_atom_site_fract_y
_atom_site_fract_z
_atom_site_U_iso_or_equiv
_atom_site_adp_type
_atom_site_occupancy
_atom_site_symmetry_multiplicity
_atom_site_calc_flag
_atom_site_refinement_flags
_atom_site_disorder_assembly
_atom_site_disorder_group
O1 O 0.2836(4) 0.3443(3) 0.48358(15) 0.0199(10) Uani 1 1 d . . .
O2 O 0.3243(6) 0.1806(4) 0.42934(18) 0.0352(14) Uani 1 1 d . . .
O3 O 0.3886(5) 0.1912(3) 0.48799(18) 0.0289(13) Uani 1 1 d . . .
O4 O 0.1206(5) 0.2988(3) 0.42558(16) 0.0299(13) Uani 1 1 d . . .
O5 O 0.0402(6) 0.1818(4) 0.43096(18) 0.0390(16) Uani 1 1 d . . .
O6 O 0.1701(6) 0.0882(3) 0.49208(19) 0.0332(14) Uani 1 1 d . . .
O7 O 0.0448(5) 0.1716(3) 0.51796(17) 0.0290(12) Uani 1 1 d . . .
O8 O 0.4089(5) 0.5841(3) 0.44635(17) 0.0258(12) Uani 1 1 d . . .
O9 O 0.5367(8) 0.7318(4) 0.4042(3) 0.066(3) Uani 1 1 d . . .
O10 O 0.6338(7) 0.6997(4) 0.4567(2) 0.055(2) Uani 1 1 d . . .
O11 O 0.4441(6) 0.5958(5) 0.3676(2) 0.0450(17) Uani 1 1 d . . .
O12 O 0.6398(6) 0.5770(4) 0.35095(18) 0.0407(15) Uani 1 1 d . . .
O13 O 0.8044(6) 0.6310(4) 0.4052(2) 0.0507(19) Uani 1 1 d . . .
O14 O 0.7563(6) 0.5136(4) 0.4265(2) 0.0442(17) Uani 1 1 d . . .
O15 O 0.0194(5) 0.5494(3) 0.49104(15) 0.0232(11) Uani 1 1 d . . .
O16 O -0.2322(6) 0.5794(4) 0.5129(2) 0.0459(17) Uani 1 1 d . . .
O17 O -0.1629(8) 0.5781(4) 0.5708(2) 0.054(2) Uani 1 1 d . . .
O18 O 0.0967(7) 0.6041(4) 0.5608(2) 0.054(2) Uani 1 1 d . . .
O19 O 0.0314(6) 0.7213(3) 0.57566(19) 0.0359(14) Uani 1 1 d . . .
O20 O -0.2203(6) 0.7431(4) 0.5406(2) 0.0413(16) Uani 1 1 d . . .
O21 O -0.0770(7) 0.7811(4) 0.5015(2) 0.0460(18) Uani 1 1 d . . .
N1 N 0.3450(6) 0.4608(3) 0.46243(18) 0.0199(12) Uani 1 1 d . . .
N2 N 0.2151(6) 0.5721(4) 0.46815(18) 0.0209(13) Uani 1 1 d . . .
N3 N 0.1437(6) 0.4462(3) 0.48762(19) 0.0215(13) Uani 1 1 d . . .
N4 N 0.3102(6) 0.1945(4) 0.4621(2) 0.0249(14) Uani 1 1 d . . .
N5 N 0.1074(6) 0.2342(4) 0.44061(18) 0.0216(13) Uani 1 1 d . . .
N6 N 0.1284(6) 0.1544(4) 0.49738(19) 0.0236(14) Uani 1 1 d . . .
N7 N 0.5894(8) 0.6865(4) 0.4257(2) 0.0387(19) Uani 1 1 d . . .
N8 N 0.5581(8) 0.5903(5) 0.3730(2) 0.0375(18) Uani 1 1 d . . .
N9 N 0.7311(7) 0.5772(4) 0.4156(2) 0.0356(17) Uani 1 1 d . . .
N10 N -0.1613(7) 0.5974(4) 0.5374(2) 0.0301(15) Uani 1 1 d . . .
N11 N 0.0300(7) 0.6598(4) 0.5577(2) 0.0292(15) Uani 1 1 d . . .
N12 N -0.1265(7) 0.7337(4) 0.5222(2) 0.0296(15) Uani 1 1 d . . .
C1 C 0.2541(6) 0.4198(4) 0.47762(19) 0.0153(13) Uani 1 1 d . . .
C2 C 0.3201(7) 0.5362(4) 0.4592(2) 0.0209(15) Uani 1 1 d . . .
C3 C 0.1321(7) 0.5229(4) 0.4814(2) 0.0188(14) Uani 1 1 d . . .
C4 C 0.1928(7) 0.2945(4) 0.5007(2) 0.0194(14) Uani 1 1 d . . .
H4A H 0.1127 0.3217 0.5018 0.023 Uiso 1 1 calc R . .
H4B H 0.2174 0.2799 0.5267 0.023 Uiso 1 1 calc R . .
C5 C 0.1846(6) 0.2216(4) 0.4756(2) 0.0175(14) Uani 1 1 d . . .
C6 C 0.5254(7) 0.5480(5) 0.4411(2) 0.0235(15) Uani 1 1 d . . .
H6A H 0.5158 0.4950 0.4299 0.028 Uiso 1 1 calc R . .
H6B H 0.5685 0.5429 0.4657 0.028 Uiso 1 1 calc R . .
C7 C 0.5968(7) 0.6011(5) 0.4146(3) 0.0287(17) Uani 1 1 d . . .
C8 C -0.0023(8) 0.6311(4) 0.4879(2) 0.0265(17) Uani 1 1 d . . .
H8A H -0.0578 0.6426 0.4664 0.032 Uiso 1 1 calc R . .
H8B H 0.0755 0.6601 0.4841 0.032 Uiso 1 1 calc R . .
C9 C -0.0621(7) 0.6540(4) 0.5258(2) 0.0215(15) Uani 1 1 d . . .
O1' O 0.3912(5) 0.0170(3) 0.28833(14) 0.0192(11) Uani 1 1 d . . .
O2' O 0.5029(8) 0.1411(3) 0.3512(2) 0.050(2) Uani 1 1 d . . .
O3' O 0.3426(6) 0.0664(4) 0.36174(17) 0.0344(14) Uani 1 1 d . . .
O4' O 0.6493(6) 0.0470(5) 0.29412(19) 0.052(2) Uani 1 1 d . . .
O5' O 0.7289(6) 0.0290(5) 0.3490(2) 0.057(2) Uani 1 1 d . . .
O6' O 0.5329(6) -0.0071(4) 0.40697(18) 0.0416(16) Uani 1 1 d . . .
O7' O 0.5634(7) -0.1110(4) 0.37173(19) 0.0409(16) Uani 1 1 d . . .
O8' O 0.3471(5) 0.1545(3) 0.18085(15) 0.0179(10) Uani 1 1 d . . .
O9' O 0.4029(6) 0.3404(4) 0.1376(2) 0.0428(17) Uani 1 1 d . . .
O10' O 0.4729(5) 0.3003(3) 0.19199(19) 0.0302(13) Uani 1 1 d . . .
O11' O 0.1948(5) 0.2228(3) 0.12661(16) 0.0293(13) Uani 1 1 d . . .
O12' O 0.1212(8) 0.3362(4) 0.1397(2) 0.051(2) Uani 1 1 d . . .
O13' O 0.2629(6) 0.4130(3) 0.20387(18) 0.0351(15) Uani 1 1 d . . .
O14' O 0.1250(5) 0.3310(3) 0.22388(16) 0.0232(11) Uani 1 1 d . . .
O15' O 0.5669(5) -0.0706(3) 0.17910(15) 0.0207(11) Uani 1 1 d . . .
O16' O 0.7562(5) -0.1765(3) 0.15541(16) 0.0245(12) Uani 1 1 d . . .
O17' O 0.6057(5) -0.2600(3) 0.15332(16) 0.0267(12) Uani 1 1 d . . .
O18' O 0.3831(6) -0.1579(4) 0.1384(2) 0.0388(15) Uani 1 1 d . . .
O19' O 0.4455(5) -0.2146(4) 0.08706(18) 0.0317(13) Uani 1 1 d . . .
O20' O 0.7225(5) -0.1841(3) 0.07469(16) 0.0289(13) Uani 1 1 d . . .
O21' O 0.6043(6) -0.0843(3) 0.06227(16) 0.0319(14) Uani 1 1 d . . .
N1' N 0.3669(5) 0.0850(3) 0.23541(16) 0.0153(11) Uani 1 1 d . . .
N2' N 0.4614(5) 0.0452(3) 0.17805(17) 0.0150(11) Uani 1 1 d . . .
N3' N 0.4864(5) -0.0313(3) 0.23443(17) 0.0154(12) Uani 1 1 d . . .
N4' N 0.4472(8) 0.0797(4) 0.3529(2) 0.0323(17) Uani 1 1 d . . .
N5' N 0.6444(7) 0.0311(5) 0.3273(2) 0.0372(19) Uani 1 1 d . . .
N6' N 0.5392(7) -0.0427(4) 0.3772(2) 0.0295(15) Uani 1 1 d . . .
N7' N 0.3922(6) 0.3107(3) 0.1696(2) 0.0234(14) Uani 1 1 d . . .
N8' N 0.1866(6) 0.2806(3) 0.14604(18) 0.0201(13) Uani 1 1 d . . .
N9' N 0.2145(6) 0.3484(3) 0.20543(19) 0.0198(13) Uani 1 1 d . . .
N10' N 0.6556(5) -0.1978(3) 0.14531(17) 0.0163(12) Uani 1 1 d . . .
N11' N 0.4586(5) -0.1735(3) 0.11454(19) 0.0187(12) Uani 1 1 d . . .
N12' N 0.6437(6) -0.1363(4) 0.08221(18) 0.0206(13) Uani 1 1 d . . .
C1' C 0.4185(6) 0.0228(4) 0.2514(2) 0.0149(13) Uani 1 1 d . . .
C2' C 0.3921(6) 0.0935(4) 0.2000(2) 0.0164(14) Uani 1 1 d . . .
C3' C 0.5019(6) -0.0159(3) 0.19756(18) 0.0113(12) Uani 1 1 d . . .
C4' C 0.4474(7) -0.0404(4) 0.3116(2) 0.0176(14) Uani 1 1 d . . .
H4'A H 0.5031 -0.0740 0.2965 0.021 Uiso 1 1 calc R . .
H4'B H 0.3847 -0.0742 0.3237 0.021 Uiso 1 1 calc R . .
C5' C 0.5189(6) 0.0052(4) 0.3416(2) 0.0160(14) Uani 1 1 d . . .
C6' C 0.2718(6) 0.2063(4) 0.2033(2) 0.0165(13) Uani 1 1 d . . .
H6'A H 0.3086 0.2147 0.2286 0.020 Uiso 1 1 calc R . .
H6'B H 0.1887 0.1840 0.2065 0.020 Uiso 1 1 calc R . .
C7' C 0.2665(6) 0.2824(4) 0.1813(2) 0.0148(13) Uani 1 1 d . . .
C8' C 0.5868(7) -0.0582(4) 0.1392(2) 0.0212(16) Uani 1 1 d . . .
H8'A H 0.6664 -0.0319 0.1348 0.025 Uiso 1 1 calc R . .
H8'B H 0.5209 -0.0252 0.1283 0.025 Uiso 1 1 calc R . .
C9' C 0.5859(7) -0.1408(4) 0.1213(2) 0.0194(15) Uani 1 1 d . . .
O1" O 0.7042(5) 0.5150(3) 0.14666(14) 0.0184(10) Uani 1 1 d . A .
O2" O 0.5957(6) 0.6390(3) 0.08502(19) 0.0367(15) Uani 1 1 d . . .
O3" O 0.7394(6) 0.5594(4) 0.06648(17) 0.0360(15) Uani 1 1 d . . .
O4" O 0.4466(7) 0.5462(5) 0.14335(19) 0.0453(18) Uani 1 1 d . . .
O5" O 0.3651(6) 0.5394(4) 0.0876(2) 0.0442(17) Uani 1 1 d . . .
O6" O 0.5406(6) 0.4819(3) 0.02925(15) 0.0340(15) Uani 1 1 d . A .
O7"A O 0.5344(11) 0.3818(6) 0.0679(3) 0.018(2) Uiso 0.51 1 d P A 1
O7"B O 0.4846(12) 0.3895(7) 0.0702(3) 0.026(3) Uiso 0.49 1 d P A 2
O8" O 0.7461(4) 0.6530(3) 0.25483(14) 0.0172(10) Uani 1 1 d . . .
O9" O 0.6928(6) 0.8383(4) 0.29969(19) 0.0386(15) Uani 1 1 d . . .
O10" O 0.6226(5) 0.8019(3) 0.24447(19) 0.0298(13) Uani 1 1 d . . .
O11" O 0.8790(7) 0.7204(3) 0.31308(19) 0.0384(16) Uani 1 1 d . . .
O12" O 0.9910(6) 0.8179(4) 0.29524(18) 0.0343(14) Uani 1 1 d . . .
O13" O 0.8431(5) 0.9124(3) 0.23790(19) 0.0323(14) Uani 1 1 d . . .
O14" O 0.9673(5) 0.8277(3) 0.21262(15) 0.0205(11) Uani 1 1 d . . .
O15" O 0.5237(5) 0.4278(3) 0.25424(14) 0.0177(10) Uani 1 1 d . . .
O16" O 0.3337(5) 0.3218(3) 0.27959(17) 0.0277(12) Uani 1 1 d . . .
O17" O 0.4860(6) 0.2385(3) 0.28223(16) 0.0249(12) Uani 1 1 d . . .
O18" O 0.7075(5) 0.3429(4) 0.29492(17) 0.0313(14) Uani 1 1 d . . .
O19" O 0.6489(5) 0.2895(4) 0.34836(18) 0.0321(14) Uani 1 1 d . . .
O20" O 0.3705(5) 0.3167(3) 0.36057(15) 0.0249(12) Uani 1 1 d . . .
O21" O 0.4818(5) 0.4230(3) 0.37022(15) 0.0248(12) Uani 1 1 d . . .
N1" N 0.7277(5) 0.5851(3) 0.19893(17) 0.0156(11) Uani 1 1 d . . .
N2" N 0.6315(5) 0.5432(3) 0.25568(17) 0.0161(12) Uani 1 1 d . . .
N3" N 0.6081(5) 0.4672(3) 0.19978(16) 0.0137(11) Uani 1 1 d . . .
N4" N 0.6419(7) 0.5738(4) 0.08015(18) 0.0232(14) Uani 1 1 d . . .
N5" N 0.4494(6) 0.5316(4) 0.11029(19) 0.0251(14) Uani 1 1 d . . .
N6" N 0.5383(6) 0.4533(3) 0.06075(18) 0.0216(13) Uani 1 1 d . . .
N7" N 0.7013(6) 0.8089(4) 0.2689(2) 0.0239(14) Uani 1 1 d . . .
N8" N 0.9066(6) 0.7727(4) 0.29235(19) 0.0221(13) Uani 1 1 d . . .
N9" N 0.8824(6) 0.8471(4) 0.23275(19) 0.0221(13) Uani 1 1 d . . .
N10" N 0.4360(6) 0.2996(4) 0.29017(18) 0.0205(13) Uani 1 1 d . . .
N11" N 0.6330(6) 0.3274(4) 0.31960(19) 0.0239(14) Uani 1 1 d . . .
N12" N 0.4449(6) 0.3664(3) 0.35158(17) 0.0175(12) Uani 1 1 d . . .
C1" C 0.6758(6) 0.5215(4) 0.1828(2) 0.0164(14) Uani 1 1 d . . .
C2" C 0.7005(6) 0.5915(4) 0.23500(19) 0.0134(13) Uani 1 1 d . . .
C3" C 0.5910(6) 0.4826(4) 0.2364(2) 0.0177(14) Uani 1 1 d . . .
C4" C 0.6456(7) 0.4581(4) 0.1231(2) 0.0180(14) Uani 1 1 d . . .
H4"A H 0.5921 0.4235 0.1384 0.022 Uiso 1 1 calc R A .
H4"B H 0.7074 0.4251 0.1101 0.022 Uiso 1 1 calc R . .
C5" C 0.5703(7) 0.5037(4) 0.0943(2) 0.0214(16) Uani 1 1 d . A .
C6" C 0.8204(6) 0.7061(4) 0.2332(2) 0.0165(14) Uani 1 1 d . . .
H6"A H 0.7824 0.7166 0.2082 0.020 Uiso 1 1 calc R . .
H6"B H 0.9030 0.6838 0.2291 0.020 Uiso 1 1 calc R . .
C7" C 0.8281(6) 0.7818(4) 0.2565(2) 0.0155(13) Uani 1 1 d . . .
C8" C 0.5034(8) 0.4395(4) 0.2940(2) 0.0206(15) Uani 1 1 d . . .
H8"A H 0.4231 0.4652 0.2982 0.025 Uiso 1 1 calc R . .
H8"B H 0.5680 0.4739 0.3047 0.025 Uiso 1 1 calc R . .
C9" C 0.5060(7) 0.3598(4) 0.3135(2) 0.0153(13) Uani 1 1 d . . .

loop_
_atom_site_aniso_label
_atom_site_aniso_U_11
_atom_site_aniso_U_22
_atom_site_aniso_U_33
_atom_site_aniso_U_23
_atom_site_aniso_U_13
_atom_site_aniso_U_12
O1 0.016(2) 0.013(2) 0.030(3) 0.000(2) -0.001(2) -0.0008(19)
O2 0.032(3) 0.039(3) 0.035(3) -0.005(3) 0.009(3) 0.004(3)
O3 0.019(3) 0.022(3) 0.046(4) 0.003(2) -0.006(3) 0.000(2)
O4 0.034(3) 0.030(3) 0.026(3) 0.006(2) -0.006(2) 0.002(3)
O5 0.032(3) 0.050(4) 0.035(3) -0.008(3) -0.011(3) -0.020(3)
O6 0.035(3) 0.010(2) 0.054(4) 0.003(2) 0.007(3) -0.002(2)
O7 0.029(3) 0.025(3) 0.033(3) 0.008(2) 0.001(3) -0.002(2)
O8 0.027(3) 0.011(2) 0.040(3) 0.000(2) 0.006(2) -0.006(2)
O9 0.078(6) 0.016(3) 0.103(7) 0.020(4) -0.006(5) 0.001(3)
O10 0.054(4) 0.042(4) 0.069(6) -0.024(4) 0.018(4) -0.016(4)
O11 0.039(4) 0.058(5) 0.038(4) 0.008(3) -0.005(3) 0.001(3)
O12 0.049(4) 0.044(4) 0.030(3) 0.002(3) 0.008(3) 0.004(3)
O13 0.036(4) 0.046(4) 0.070(5) -0.004(4) 0.021(4) -0.016(3)
O14 0.032(3) 0.043(4) 0.057(4) 0.005(3) 0.010(3) 0.003(3)
O15 0.029(3) 0.017(2) 0.024(3) -0.002(2) 0.000(2) 0.001(2)
O16 0.037(4) 0.036(4) 0.065(5) -0.018(3) -0.003(3) -0.001(3)
O17 0.081(6) 0.036(4) 0.043(4) 0.006(3) 0.011(4) -0.008(4)
O18 0.064(5) 0.036(4) 0.063(5) -0.012(3) -0.028(4) 0.019(4)
O19 0.037(3) 0.024(3) 0.046(4) -0.010(3) 0.001(3) 0.002(3)
O20 0.041(4) 0.035(3) 0.047(4) -0.008(3) 0.013(3) 0.009(3)
O21 0.064(5) 0.028(3) 0.045(4) 0.006(3) 0.015(3) 0.013(3)
N1 0.020(3) 0.012(3) 0.028(3) -0.001(2) 0.006(3) 0.003(2)
N2 0.020(3) 0.020(3) 0.023(3) -0.001(2) -0.002(2) -0.003(2)
N3 0.024(3) 0.012(3) 0.029(3) -0.002(2) -0.002(3) 0.000(2)
N4 0.025(3) 0.016(3) 0.033(4) -0.003(3) 0.007(3) 0.002(3)
N5 0.021(3) 0.022(3) 0.022(3) -0.002(3) -0.004(3) -0.001(2)
N6 0.026(3) 0.019(3) 0.026(3) 0.003(3) -0.001(3) -0.004(3)
N7 0.048(5) 0.019(3) 0.050(5) -0.009(3) 0.012(4) -0.005(3)
N8 0.040(4) 0.035(4) 0.037(4) -0.002(3) 0.003(4) -0.010(3)
N9 0.034(4) 0.031(4) 0.042(4) 0.002(3) 0.012(3) -0.003(3)
N10 0.033(4) 0.022(3) 0.035(4) -0.004(3) 0.001(3) -0.004(3)
N11 0.033(4) 0.026(3) 0.029(4) 0.002(3) -0.009(3) -0.001(3)
N12 0.040(4) 0.017(3) 0.032(4) 0.000(3) 0.002(3) 0.004(3)
C1 0.022(3) 0.009(3) 0.015(3) -0.005(2) -0.003(3) -0.002(2)
C2 0.022(4) 0.018(3) 0.023(4) -0.003(3) 0.004(3) -0.005(3)
C3 0.021(3) 0.016(3) 0.020(3) -0.007(3) 0.000(3) 0.001(3)
C4 0.023(4) 0.011(3) 0.023(4) 0.004(3) 0.002(3) -0.003(3)
C5 0.013(3) 0.017(3) 0.023(4) 0.003(3) 0.001(3) -0.001(3)
C6 0.021(4) 0.024(4) 0.024(4) 0.004(3) 0.005(3) -0.004(3)
C7 0.022(4) 0.025(4) 0.038(5) -0.003(3) 0.003(3) -0.003(3)
C8 0.040(5) 0.013(3) 0.027(4) -0.002(3) 0.001(3) 0.010(3)
C9 0.028(4) 0.011(3) 0.026(4) -0.001(3) 0.002(3) 0.002(3)
O1' 0.020(3) 0.019(2) 0.019(3) 0.003(2) 0.004(2) 0.006(2)
O2' 0.102(6) 0.008(3) 0.039(4) -0.001(2) -0.018(4) -0.013(3)
O3' 0.038(4) 0.035(3) 0.030(3) 0.002(3) 0.002(3) 0.015(3)
O4' 0.043(4) 0.086(6) 0.028(4) 0.003(4) 0.009(3) -0.032(4)
O5' 0.031(4) 0.075(5) 0.064(5) 0.016(4) -0.019(4) -0.025(4)
O6' 0.045(4) 0.060(4) 0.019(3) 0.007(3) -0.007(3) 0.001(3)
O7' 0.058(4) 0.027(3) 0.037(4) 0.014(3) -0.002(3) 0.010(3)
O8' 0.018(2) 0.012(2) 0.024(3) -0.0002(19) 0.000(2) 0.0064(19)
O9' 0.043(4) 0.039(4) 0.046(4) -0.004(3) 0.021(3) -0.015(3)
O10' 0.017(3) 0.019(3) 0.054(4) -0.008(3) -0.003(3) -0.001(2)
O11' 0.036(3) 0.021(3) 0.031(3) -0.007(2) -0.011(3) 0.002(2)
O12' 0.076(5) 0.042(4) 0.034(4) -0.008(3) -0.016(3) 0.044(4)
O13' 0.049(4) 0.010(2) 0.047(4) -0.003(2) 0.009(3) -0.004(2)
O14' 0.019(3) 0.019(3) 0.031(3) -0.001(2) 0.004(2) 0.006(2)
O15' 0.031(3) 0.013(2) 0.018(3) 0.0028(19) 0.006(2) 0.005(2)
O16' 0.017(3) 0.024(3) 0.033(3) -0.002(2) 0.000(2) 0.001(2)
O17' 0.030(3) 0.016(3) 0.033(3) 0.005(2) 0.001(2) -0.003(2)
O18' 0.032(3) 0.040(4) 0.044(4) -0.010(3) 0.013(3) 0.001(3)
O19' 0.031(3) 0.032(3) 0.032(3) -0.007(3) 0.000(3) -0.006(3)
O20' 0.029(3) 0.028(3) 0.030(3) -0.007(2) 0.009(2) 0.004(2)
O21' 0.043(4) 0.029(3) 0.023(3) 0.006(2) 0.001(3) 0.011(3)
N1' 0.015(3) 0.013(3) 0.019(3) 0.001(2) 0.004(2) 0.000(2)
N2' 0.020(3) 0.007(2) 0.018(3) -0.001(2) 0.004(2) -0.003(2)
N3' 0.021(3) 0.007(2) 0.019(3) -0.005(2) 0.002(2) -0.001(2)
N4' 0.055(5) 0.017(3) 0.025(4) -0.004(3) 0.000(3) 0.004(3)
N5' 0.025(4) 0.050(5) 0.036(4) 0.012(4) -0.002(3) -0.017(4)
N6' 0.034(4) 0.028(4) 0.026(4) 0.005(3) -0.005(3) 0.002(3)
N7' 0.023(3) 0.011(3) 0.037(4) -0.005(3) 0.014(3) -0.002(2)
N8' 0.023(3) 0.014(3) 0.023(3) 0.000(2) 0.002(3) 0.003(2)
N9' 0.021(3) 0.012(3) 0.027(3) -0.002(2) -0.004(3) 0.003(2)
N10' 0.015(3) 0.013(3) 0.021(3) -0.002(2) 0.003(2) 0.002(2)
N11' 0.015(3) 0.017(3) 0.023(3) 0.001(3) 0.004(3) -0.003(2)
N12' 0.019(3) 0.019(3) 0.023(3) -0.002(3) 0.007(2) 0.001(2)
C1' 0.009(3) 0.016(3) 0.020(3) 0.000(3) 0.001(3) 0.000(2)
C2' 0.011(3) 0.014(3) 0.025(4) 0.001(3) -0.001(3) 0.000(2)
C3' 0.015(3) 0.006(3) 0.013(3) -0.004(2) 0.000(2) 0.002(2)
C4' 0.028(4) 0.011(3) 0.014(3) -0.002(3) 0.001(3) -0.002(3)
C5' 0.016(3) 0.010(3) 0.021(4) 0.001(3) -0.001(3) 0.001(3)
C6' 0.018(3) 0.013(3) 0.019(3) -0.004(3) 0.001(3) 0.005(3)
C7' 0.004(3) 0.015(3) 0.025(4) -0.002(3) 0.001(3) -0.002(2)
C8' 0.032(4) 0.010(3) 0.021(4) -0.004(3) 0.002(3) 0.001(3)
C9' 0.024(4) 0.008(3) 0.027(4) -0.004(3) -0.002(3) 0.002(3)
O1" 0.027(3) 0.011(2) 0.018(2) 0.0015(19) 0.001(2) -0.003(2)
O2" 0.053(4) 0.012(3) 0.045(4) 0.001(2) -0.016(3) 0.005(3)
O3" 0.045(4) 0.034(3) 0.029(3) 0.003(3) 0.014(3) -0.011(3)
O4" 0.047(4) 0.061(5) 0.027(3) -0.009(3) 0.001(3) 0.038(4)
O5" 0.029(3) 0.065(5) 0.039(4) -0.016(3) -0.010(3) 0.016(3)
O6" 0.059(4) 0.026(3) 0.017(3) 0.005(2) -0.003(3) -0.009(3)
O8" 0.018(2) 0.013(2) 0.021(2) -0.0037(19) 0.004(2) 0.0009(19)
O9" 0.033(3) 0.044(4) 0.039(4) -0.011(3) 0.012(3) 0.009(3)
O10" 0.015(3) 0.022(3) 0.052(4) 0.011(3) -0.003(3) 0.003(2)
O11" 0.058(4) 0.019(3) 0.038(4) 0.007(3) -0.012(3) -0.005(3)
O12" 0.030(3) 0.036(3) 0.037(3) -0.012(3) -0.007(3) -0.013(3)
O13" 0.030(3) 0.012(2) 0.056(4) 0.003(2) 0.007(3) 0.002(2)
O14" 0.024(3) 0.015(2) 0.023(3) -0.001(2) 0.002(2) -0.002(2)
O15" 0.029(3) 0.011(2) 0.013(2) 0.0016(18) 0.002(2) -0.007(2)
O16" 0.023(3) 0.029(3) 0.031(3) -0.002(2) -0.007(2) -0.002(2)
O17" 0.041(3) 0.008(2) 0.026(3) -0.004(2) 0.005(2) 0.003(2)
O18" 0.013(2) 0.041(3) 0.039(3) 0.019(3) 0.010(2) -0.001(2)
O19" 0.022(3) 0.033(3) 0.041(4) 0.017(3) 0.001(3) 0.010(2)
O20" 0.024(3) 0.029(3) 0.022(3) 0.007(2) 0.007(2) -0.015(2)
O21" 0.039(3) 0.017(3) 0.018(3) -0.001(2) 0.006(2) -0.003(2)
N1" 0.013(3) 0.010(2) 0.024(3) -0.002(2) 0.001(2) -0.001(2)
N2" 0.017(3) 0.010(3) 0.021(3) 0.007(2) 0.003(2) -0.001(2)
N3" 0.009(3) 0.015(3) 0.017(3) 0.000(2) -0.001(2) -0.001(2)
N4" 0.037(4) 0.015(3) 0.017(3) -0.001(2) -0.005(3) -0.003(3)
N5" 0.024(3) 0.027(3) 0.025(4) 0.001(3) -0.002(3) 0.009(3)
N6" 0.035(4) 0.013(3) 0.016(3) -0.004(2) 0.001(3) -0.001(3)
N7" 0.017(3) 0.019(3) 0.036(4) 0.000(3) 0.008(3) 0.005(2)
N8" 0.020(3) 0.019(3) 0.027(3) -0.008(3) -0.004(3) 0.004(3)
N9" 0.019(3) 0.018(3) 0.029(4) -0.002(3) 0.003(3) -0.002(2)
N10" 0.024(3) 0.014(3) 0.023(3) -0.002(2) 0.003(3) -0.004(2)
N11" 0.026(3) 0.018(3) 0.028(4) 0.001(3) -0.002(3) -0.002(3)
N12" 0.022(3) 0.012(3) 0.019(3) 0.008(2) -0.001(2) 0.001(2)
C1" 0.013(3) 0.014(3) 0.022(4) 0.004(3) 0.002(3) 0.003(3)
C2" 0.011(3) 0.012(3) 0.017(3) 0.002(2) 0.003(3) 0.002(2)
C3" 0.015(3) 0.015(3) 0.023(4) 0.005(3) 0.005(3) -0.001(3)
C4" 0.022(4) 0.011(3) 0.021(4) -0.001(3) -0.001(3) 0.001(3)
C5" 0.029(4) 0.012(3) 0.023(4) 0.001(3) -0.004(3) 0.003(3)
C6" 0.015(3) 0.009(3) 0.026(4) -0.003(3) 0.004(3) 0.001(2)
C7" 0.016(3) 0.009(3) 0.021(4) -0.003(3) 0.001(3) -0.002(2)
C8" 0.033(4) 0.010(3) 0.020(4) -0.001(3) 0.005(3) -0.001(3)
C9" 0.017(3) 0.016(3) 0.013(3) -0.003(3) 0.005(3) -0.001(3)

loop_
_atom_type_symbol
_atom_type_description
_atom_type_scat_dispersion_real
_atom_type_scat_dispersion_imag
_atom_type_scat_source
C C 0.0033 0.0000 'International Tables Vol C Tables 4.2.6.8 and 6.1.1.4'
H H 0.0000 0.0000 'International Tables Vol C Tables 4.2.6.8 and 6.1.1.4'
N N 0.0061 0.0000 'International Tables Vol C Tables 4.2.6.8 and 6.1.1.4'
O O 0.0106 0.0000 'International Tables Vol C Tables 4.2.6.8 and 6.1.1.4'

loop_
_geom_angle_atom_site_label_1
_geom_angle_atom_site_label_2
_geom_angle_atom_site_label_3
_geom_angle
C1 O1 C4 117.7(5)
C2 O8 C6 115.3(5)
C3 O15 C8 117.3(6)
C2 N1 C1 113.1(6)
C3 N2 C2 112.6(6)
C3 N3 C1 111.9(6)
O2 N4 O3 127.7(7)
O2 N4 C5 118.8(7)
O3 N4 C5 113.5(6)
O5 N5 O4 127.7(7)
O5 N5 C5 117.8(6)
O4 N5 C5 114.4(6)
O7 N6 O6 126.5(6)
O7 N6 C5 115.6(6)
O6 N6 C5 117.8(6)
O10 N7 O9 128.8(8)
O10 N7 C7 113.0(8)
O9 N7 C7 118.1(8)
O12 N8 O11 130.3(8)
O12 N8 C7 115.7(8)
O11 N8 C7 114.0(7)
O14 N9 O13 127.4(8)
O14 N9 C7 118.5(7)
O13 N9 C7 114.1(7)
O16 N10 O17 128.0(8)
O16 N10 C9 115.6(7)
O17 N10 C9 116.2(7)
O18 N11 O19 128.5(7)
O18 N11 C9 114.7(7)
O19 N11 C9 116.7(6)
O21 N12 O20 127.3(7)
O21 N12 C9 115.7(7)
O20 N12 C9 117.0(7)
N1 C1 N3 127.3(6)
N1 C1 O1 112.8(6)
N3 C1 O1 119.8(6)
N1 C2 N2 127.0(7)
N1 C2 O8 118.1(6)
N2 C2 O8 114.9(6)
N2 C3 N3 128.0(7)
N2 C3 O15 120.2(6)
N3 C3 O15 111.8(6)
O1 C4 C5 106.0(6)
O1 C4 H4A 110.5
C5 C4 H4A 110.5
O1 C4 H4B 110.5
C5 C4 H4B 110.5
H4A C4 H4B 108.7
N6 C5 N5 107.3(5)
N6 C5 N4 107.3(5)
N5 C5 N4 106.7(6)
N6 C5 C4 110.2(6)
N5 C5 C4 113.1(6)
N4 C5 C4 112.0(6)
O8 C6 C7 106.4(6)
O8 C6 H6A 110.4
C7 C6 H6A 110.4
O8 C6 H6B 110.4
C7 C6 H6B 110.4
H6A C6 H6B 108.6
N7 C7 C6 112.6(7)
N7 C7 N9 107.7(7)
C6 C7 N9 108.7(7)
N7 C7 N8 110.4(7)
C6 C7 N8 112.2(7)
N9 C7 N8 104.8(7)
O15 C8 C9 104.5(6)
O15 C8 H8A 110.8
C9 C8 H8A 110.8
O15 C8 H8B 110.8
C9 C8 H8B 110.8
H8A C8 H8B 108.9
N10 C9 N11 108.6(6)
N10 C9 N12 105.0(6)
N11 C9 N12 108.0(6)
N10 C9 C8 112.3(6)
N11 C9 C8 112.4(7)
N12 C9 C8 110.2(6)
C1' O1' C4' 121.2(5)
C2' O8' C6' 114.1(6)
C3' O15' C8' 117.0(5)
C2' N1' C1' 114.4(6)
C3' N2' C2' 111.4(6)
C1' N3' C3' 112.0(6)
O3' N4' O2' 130.5(8)
O3' N4' C5' 113.3(6)
O2' N4' C5' 116.2(8)
O5' N5' O4' 126.5(8)
O5' N5' C5' 118.1(7)
O4' N5' C5' 115.2(7)
O7' N6' O6' 129.2(7)
O7' N6' C5' 114.6(7)
O6' N6' C5' 116.2(7)
O10' N7' O9' 126.3(7)
O10' N7' C7' 116.1(7)
O9' N7' C7' 117.6(7)
O11' N8' O12' 125.4(7)
O11' N8' C7' 116.2(6)
O12' N8' C7' 118.4(6)
O14' N9' O13' 126.4(6)
O14' N9' C7' 115.0(6)
O13' N9' C7' 118.6(6)
O16' N10' O17' 126.5(6)
O16' N10' C9' 115.8(6)
O17' N10' C9' 117.7(6)
O19' N11' O18' 127.4(7)
O19' N11' C9' 116.7(6)
O18' N11' C9' 115.8(6)
O21' N12' O20' 127.9(7)
O21' N12' C9' 114.7(6)
O20' N12' C9' 117.4(6)
N3' C1' N1' 126.8(7)
N3' C1' O1' 120.9(6)
N1' C1' O1' 112.2(6)
N1' C2' O8' 120.0(6)
N1' C2' N2' 127.1(6)
O8' C2' N2' 112.8(6)
N2' C3' N3' 128.2(6)
N2' C3' O15' 118.0(6)
N3' C3' O15' 113.8(6)
O1' C4' C5' 105.9(5)
O1' C4' H4'A 110.6
C5' C4' H4'A 110.6
O1' C4' H4'B 110.6
C5' C4' H4'B 110.6
H4'A C4' H4'B 108.7
N6' C5' N5' 107.3(6)
N6' C5' C4' 112.1(6)
N5' C5' C4' 112.2(6)
N6' C5' N4' 107.5(6)
N5' C5' N4' 107.8(6)
C4' C5' N4' 109.7(6)
O8' C6' C7' 105.3(6)
O8' C6' H6'A 110.7
C7' C6' H6'A 110.7
O8' C6' H6'B 110.7
C7' C6' H6'B 110.7
H6'A C6' H6'B 108.8
C6' C7' N7' 112.3(6)
C6' C7' N9' 111.2(6)
N7' C7' N9' 104.9(5)
C6' C7' N8' 115.1(5)
N7' C7' N8' 107.6(6)
N9' C7' N8' 105.0(5)
O15' C8' C9' 105.5(6)
O15' C8' H8'A 110.6
C9' C8' H8'A 110.6
O15' C8' H8'B 110.6
C9' C8' H8'B 110.6
H8'A C8' H8'B 108.8
N10' C9' N11' 108.5(5)
N10' C9' N12' 109.6(6)
N11' C9' N12' 104.8(6)
N10' C9' C8' 110.8(6)
N11' C9' C8' 113.9(6)
N12' C9' C8' 108.9(6)
C1" O1" C4" 121.0(5)
C2" O8" C6" 114.8(5)
C3" O15" C8" 116.5(6)
C2" N1" C1" 112.4(6)
C3" N2" C2" 113.0(6)
C1" N3" C3" 112.3(6)
O3" N4" O2" 127.4(7)
O3" N4" C5" 115.6(6)
O2" N4" C5" 117.0(7)
O4" N5" O5" 126.6(7)
O4" N5" C5" 116.9(6)
O5" N5" C5" 116.5(7)
O6" N6" O7"A 125.4(7)
O6" N6" O7"B 126.1(8)
O7"A N6" O7"B 25.8(6)
O6" N6" C5" 119.3(6)
O7"A N6" C5" 113.9(7)
O7"B N6" C5" 112.6(8)
O9" N7" O10" 128.6(7)
O9" N7" C7" 117.2(7)
O10" N7" C7" 114.0(6)
O11" N8" O12" 128.1(7)
O11" N8" C7" 116.1(6)
O12" N8" C7" 115.7(6)
O13" N9" O14" 127.7(7)
O13" N9" C7" 117.0(6)
O14" N9" C7" 115.1(6)
O17" N10" O16" 127.0(7)
O17" N10" C9" 118.6(6)
O16" N10" C9" 114.3(6)
O19" N11" O18" 128.0(7)
O19" N11" C9" 116.5(6)
O18" N11" C9" 115.6(6)
O20" N12" O21" 128.5(6)
O20" N12" C9" 118.5(6)
O21" N12" C9" 113.0(5)
O1" C1" N3" 120.7(6)
O1" C1" N1" 112.1(6)
N3" C1" N1" 127.1(7)
N1" C2" N2" 127.5(6)
N1" C2" O8" 118.9(6)
N2" C2" O8" 113.7(6)
N2" C3" N3" 127.6(6)
N2" C3" O15" 119.1(7)
N3" C3" O15" 113.3(6)
O1" C4" C5" 106.6(5)
O1" C4" H4"A 110.4
C5" C4" H4"A 110.4
O1" C4" H4"B 110.4
C5" C4" H4"B 110.4
H4"A C4" H4"B 108.6
N6" C5" N4" 108.0(6)
N6" C5" N5" 105.7(6)
N4" C5" N5" 109.0(6)
N6" C5" C4" 111.2(6)
N4" C5" C4" 110.1(6)
N5" C5" C4" 112.6(6)
O8" C6" C7" 105.9(5)
O8" C6" H6"A 110.6
C7" C6" H6"A 110.6
O8" C6" H6"B 110.6
C7" C6" H6"B 110.6
H6"A C6" H6"B 108.7
N9" C7" N7" 107.0(5)
N9" C7" C6" 110.0(6)
N7" C7" C6" 111.0(6)
N9" C7" N8" 108.1(5)
N7" C7" N8" 107.4(6)
C6" C7" N8" 113.0(6)
O15" C8" C9" 108.3(5)
O15" C8" H8"A 110.0
C9" C8" H8"A 110.0
O15" C8" H8"B 110.0
C9" C8" H8"B 110.0
H8"A C8" H8"B 108.4
N12" C9" N11" 107.9(6)
N12" C9" N10" 108.2(5)
N11" C9" N10" 107.1(5)
N12" C9" C8" 109.1(5)
N11" C9" C8" 114.0(6)
N10" C9" C8" 110.3(6)

loop_
_geom_bond_atom_site_label_1
_geom_bond_atom_site_label_2
_geom_bond_distance
O1 C1 1.340(8)
O1 C4 1.437(8)
O2 N4 1.190(9)
O3 N4 1.254(9)
O4 N5 1.229(8)
O5 N5 1.204(8)
O6 N6 1.229(8)
O7 N6 1.203(9)
O8 C2 1.346(9)
O8 C6 1.424(9)
O9 N7 1.224(11)
O10 N7 1.219(12)
O11 N8 1.262(10)
O12 N8 1.206(10)
O13 N9 1.269(10)
O14 N9 1.180(10)
O15 C3 1.354(9)
O15 C8 1.415(9)
O16 N10 1.200(10)
O17 N10 1.224(10)
O18 N11 1.198(9)
O19 N11 1.223(9)
O20 N12 1.224(9)
O21 N12 1.215(9)
N1 C2 1.316(9)
N1 C1 1.325(9)
N2 C3 1.319(9)
N2 C2 1.336(10)
N3 C3 1.330(9)
N3 C1 1.334(9)
N4 C5 1.524(9)
N5 C5 1.512(10)
N6 C5 1.506(9)
N7 C7 1.506(11)
N8 C7 1.539(12)
N9 C7 1.522(11)
N10 C9 1.505(10)
N11 C9 1.513(10)
N12 C9 1.533(10)
C4 C5 1.526(10)
C4 H4A 0.9900
C4 H4B 0.9900
C6 C7 1.518(11)
C6 H6A 0.9900
C6 H6B 0.9900
C8 C9 1.540(11)
C8 H8A 0.9900
C8 H8B 0.9900
O1' C1' 1.340(9)
O1' C4' 1.417(8)
O2' N4' 1.210(10)
O3' N4' 1.205(10)
O4' N5' 1.204(10)
O5' N5' 1.199(10)
O6' N6' 1.213(10)
O7' N6' 1.207(9)
O8' C2' 1.332(8)
O8' C6' 1.441(8)
O9' N7' 1.241(10)
O10' N7' 1.197(9)
O11' N8' 1.202(8)
O12' N8' 1.205(8)
O13' N9' 1.220(8)
O14' N9' 1.212(8)
O15' C3' 1.340(8)
O15' C8' 1.440(9)
O16' N10' 1.211(8)
O17' N10' 1.223(8)
O18' N11' 1.207(9)
O19' N11' 1.205(9)
O20' N12' 1.212(8)
O21' N12' 1.209(8)
N1' C2' 1.289(9)
N1' C1' 1.326(9)
N2' C3' 1.322(9)
N2' C2' 1.359(9)
N3' C1' 1.326(9)
N3' C3' 1.339(9)
N4' C5' 1.541(10)
N5' C5' 1.525(10)
N6' C5' 1.515(10)
N7' C7' 1.513(9)
N8' C7' 1.522(10)
N9' C7' 1.518(9)
N10' C9' 1.495(9)
N11' C9' 1.516(9)
N12' C9' 1.520(10)
C4' C5' 1.527(10)
C4' H4'A 0.9900
C4' H4'B 0.9900
C6' C7' 1.510(10)
C6' H6'A 0.9900
C6' H6'B 0.9900
C8' C9' 1.540(9)
C8' H8'A 0.9900
C8' H8'B 0.9900
O1" C1" 1.318(9)
O1" C4" 1.428(8)
O2" N4" 1.229(8)
O3" N4" 1.194(9)
O4" N5" 1.194(9)
O5" N5" 1.227(9)
O6" N6" 1.214(8)
O7"A N6" 1.243(12)
O7"B N6" 1.278(14)
O8" C2" 1.354(8)
O8" C6" 1.434(8)
O9" N7" 1.201(9)
O10" N7" 1.223(9)
O11" N8" 1.191(9)
O12" N8" 1.204(8)
O13" N9" 1.204(8)
O14" N9" 1.214(8)
O15" C3" 1.343(8)
O15" C8" 1.436(9)
O16" N10" 1.236(8)
O17" N10" 1.206(8)
O18" N11" 1.220(8)
O19" N11" 1.216(8)
O20" N12" 1.215(8)
O21" N12" 1.234(8)
N1" C2" 1.312(9)
N1" C1" 1.347(9)
N2" C3" 1.312(9)
N2" C2" 1.332(8)
N3" C1" 1.325(9)
N3" C3" 1.332(9)
N4" C5" 1.512(10)
N5" C5" 1.513(10)
N6" C5" 1.503(10)
N7" C7" 1.524(9)
N8" C7" 1.536(10)
N9" C7" 1.513(9)
N10" C9" 1.520(9)
N11" C9" 1.507(10)
N12" C9" 1.506(9)
C4" C5" 1.520(10)
C4" H4"A 0.9900
C4" H4"B 0.9900
C6" C7" 1.529(9)
C6" H6"A 0.9900
C6" H6"B 0.9900
C8" C9" 1.521(10)
C8" H8"A 0.9900
C8" H8"B 0.9900

loop_
_geom_torsion_atom_site_label_1
_geom_torsion_atom_site_label_2
_geom_torsion_atom_site_label_3
_geom_torsion_atom_site_label_4
_geom_torsion
C2 N1 C1 N3 3.4(11)
C2 N1 C1 O1 -175.1(6)
C3 N3 C1 N1 -1.5(10)
C3 N3 C1 O1 176.9(6)
C4 O1 C1 N1 178.8(6)
C4 O1 C1 N3 0.2(9)
C1 N1 C2 N2 -2.6(11)
C1 N1 C2 O8 175.9(6)
C3 N2 C2 N1 0.0(11)
C3 N2 C2 O8 -178.5(6)
C6 O8 C2 N1 -5.9(10)
C6 O8 C2 N2 172.7(6)
C2 N2 C3 N3 2.5(11)
C2 N2 C3 O15 -178.5(6)
C1 N3 C3 N2 -1.8(11)
C1 N3 C3 O15 179.1(6)
C8 O15 C3 N2 -2.9(10)
C8 O15 C3 N3 176.3(6)
C1 O1 C4 C5 129.9(6)
O7 N6 C5 N5 -83.9(8)
O6 N6 C5 N5 95.0(7)
O7 N6 C5 N4 161.8(6)
O6 N6 C5 N4 -19.4(9)
O7 N6 C5 C4 39.6(9)
O6 N6 C5 C4 -141.6(7)
O5 N5 C5 N6 -17.8(9)
O4 N5 C5 N6 161.2(6)
O5 N5 C5 N4 96.9(7)
O4 N5 C5 N4 -84.0(7)
O5 N5 C5 C4 -139.5(7)
O4 N5 C5 C4 39.5(8)
O2 N4 C5 N6 107.6(7)
O3 N4 C5 N6 -73.7(7)
O2 N4 C5 N5 -7.1(9)
O3 N4 C5 N5 171.6(6)
O2 N4 C5 C4 -131.3(7)
O3 N4 C5 C4 47.4(8)
O1 C4 C5 N6 159.8(5)
O1 C4 C5 N5 -80.2(7)
O1 C4 C5 N4 40.4(7)
C2 O8 C6 C7 160.7(7)
O10 N7 C7 C6 62.6(10)
O9 N7 C7 C6 -114.3(10)
O10 N7 C7 N9 -57.3(10)
O9 N7 C7 N9 125.9(9)
O10 N7 C7 N8 -171.2(7)
O9 N7 C7 N8 12.0(11)
O8 C6 C7 N7 46.8(9)
O8 C6 C7 N9 166.1(6)
O8 C6 C7 N8 -78.5(8)
O14 N9 C7 N7 142.6(9)
O13 N9 C7 N7 -35.4(10)
O14 N9 C7 C6 20.3(11)
O13 N9 C7 C6 -157.7(8)
O14 N9 C7 N8 -99.8(9)
O13 N9 C7 N8 82.2(9)
O12 N8 C7 N7 106.4(8)
O11 N8 C7 N7 -74.6(9)
O12 N8 C7 C6 -127.1(8)
O11 N8 C7 C6 51.9(10)
O12 N8 C7 N9 -9.3(10)
O11 N8 C7 N9 169.7(7)
C3 O15 C8 C9 -131.8(7)
O16 N10 C9 N11 -170.8(7)
O17 N10 C9 N11 12.2(9)
O16 N10 C9 N12 73.9(8)
O17 N10 C9 N12 -103.2(8)
O16 N10 C9 C8 -45.8(9)
O17 N10 C9 C8 137.1(8)
O18 N11 C9 N10 74.9(9)
O19 N11 C9 N10 -108.8(8)
O18 N11 C9 N12 -171.8(8)
O19 N11 C9 N12 4.5(9)
O18 N11 C9 C8 -50.1(10)
O19 N11 C9 C8 126.3(7)
O21 N12 C9 N10 -155.9(7)
O20 N12 C9 N10 24.9(9)
O21 N12 C9 N11 88.4(8)
O20 N12 C9 N11 -90.8(8)
O21 N12 C9 C8 -34.8(10)
O20 N12 C9 C8 146.0(7)
O15 C8 C9 N10 -45.8(8)
O15 C8 C9 N11 77.0(8)
O15 C8 C9 N12 -162.4(6)
C3' N3' C1' N1' 1.6(10)
C3' N3' C1' O1' 179.0(6)
C2' N1' C1' N3' -3.3(10)
C2' N1' C1' O1' 179.1(6)
C4' O1' C1' N3' 9.0(10)
C4' O1' C1' N1' -173.2(6)
C1' N1' C2' O8' -179.0(6)
C1' N1' C2' N2' 1.8(10)
C6' O8' C2' N1' -0.1(9)
C6' O8' C2' N2' 179.2(6)
C3' N2' C2' N1' 1.0(10)
C3' N2' C2' O8' -178.2(6)
C2' N2' C3' N3' -3.0(10)
C2' N2' C3' O15' 176.9(6)
C1' N3' C3' N2' 1.9(10)
C1' N3' C3' O15' -178.1(6)
C8' O15' C3' N2' -0.3(9)
C8' O15' C3' N3' 179.7(6)
C1' O1' C4' C5' 117.5(7)
O7' N6' C5' N5' -83.7(9)
O6' N6' C5' N5' 94.1(8)
O7' N6' C5' C4' 40.0(9)
O6' N6' C5' C4' -142.2(7)
O7' N6' C5' N4' 160.6(7)
O6' N6' C5' N4' -21.6(9)
O5' N5' C5' N6' -18.3(11)
O4' N5' C5' N6' 157.1(8)
O5' N5' C5' C4' -141.9(9)
O4' N5' C5' C4' 33.5(11)
O5' N5' C5' N4' 97.2(10)
O4' N5' C5' N4' -87.3(9)
O1' C4' C5' N6' 155.9(6)
O1' C4' C5' N5' -83.2(7)
O1' C4' C5' N4' 36.5(8)
O3' N4' C5' N6' -70.3(8)
O2' N4' C5' N6' 110.4(8)
O3' N4' C5' N5' 174.3(7)
O2' N4' C5' N5' -5.0(9)
O3' N4' C5' C4' 51.9(9)
O2' N4' C5' C4' -127.4(7)
C2' O8' C6' C7' 161.4(6)
O8' C6' C7' N7' -50.0(7)
O8' C6' C7' N9' -167.2(5)
O8' C6' C7' N8' 73.6(7)
O10' N7' C7' C6' -37.4(8)
O9' N7' C7' C6' 140.8(7)
O10' N7' C7' N9' 83.5(7)
O9' N7' C7' N9' -98.3(7)
O10' N7' C7' N8' -165.0(6)
O9' N7' C7' N8' 13.2(8)
O14' N9' C7' C6' -44.1(8)
O13' N9' C7' C6' 137.8(7)
O14' N9' C7' N7' -165.7(6)
O13' N9' C7' N7' 16.2(9)
O14' N9' C7' N8' 81.0(7)
O13' N9' C7' N8' -97.2(7)
O11' N8' C7' C6' -42.5(8)
O12' N8' C7' C6' 137.6(7)
O11' N8' C7' N7' 83.5(7)
O12' N8' C7' N7' -96.4(8)
O11' N8' C7' N9' -165.1(6)
O12' N8' C7' N9' 15.0(9)
C3' O15' C8' C9' -145.6(6)
O16' N10' C9' N11' -174.6(6)
O17' N10' C9' N11' 4.2(8)
O16' N10' C9' N12' 71.4(7)
O17' N10' C9' N12' -109.8(7)
O16' N10' C9' C8' -48.8(8)
O17' N10' C9' C8' 130.0(7)
O19' N11' C9' N10' -89.8(8)
O18' N11' C9' N10' 87.1(8)
O19' N11' C9' N12' 27.2(8)
O18' N11' C9' N12' -155.9(6)
O19' N11' C9' C8' 146.2(7)
O18' N11' C9' C8' -36.9(9)
O21' N12' C9' N10' -170.7(6)
O20' N12' C9' N10' 9.2(8)
O21' N12' C9' N11' 73.0(7)
O20' N12' C9' N11' -107.1(7)
O21' N12' C9' C8' -49.3(8)
O20' N12' C9' C8' 130.6(7)
O15' C8' C9' N10' -42.2(8)
O15' C8' C9' N11' 80.5(7)
O15' C8' C9' N12' -162.9(6)
C4" O1" C1" N3" 11.5(9)
C4" O1" C1" N1" -171.3(6)
C3" N3" C1" O1" 178.6(6)
C3" N3" C1" N1" 2.0(10)
C2" N1" C1" O1" -179.5(6)
C2" N1" C1" N3" -2.6(10)
C1" N1" C2" N2" 0.7(10)
C1" N1" C2" O8" -179.8(6)
C3" N2" C2" N1" 1.5(10)
C3" N2" C2" O8" -178.0(6)
C6" O8" C2" N1" 0.6(8)
C6" O8" C2" N2" -179.8(6)
C2" N2" C3" N3" -2.3(10)
C2" N2" C3" O15" 177.7(6)
C1" N3" C3" N2" 0.8(10)
C1" N3" C3" O15" -179.3(6)
C8" O15" C3" N2" -1.3(9)
C8" O15" C3" N3" 178.8(6)
C1" O1" C4" C5" 113.7(7)
O6" N6" C5" N4" -19.7(10)
O7"A N6" C5" N4" 147.4(8)
O7"B N6" C5" N4" 175.6(9)
O6" N6" C5" N5" 96.9(8)
O7"A N6" C5" N5" -96.0(9)
O7"B N6" C5" N5" -67.9(10)
O6" N6" C5" C4" -140.6(7)
O7"A N6" C5" C4" 26.4(11)
O7"B N6" C5" C4" 54.6(10)
O3" N4" C5" N6" -65.1(8)
O2" N4" C5" N6" 117.3(7)
O3" N4" C5" N5" -179.4(6)
O2" N4" C5" N5" 2.9(9)
O3" N4" C5" C4" 56.6(8)
O2" N4" C5" C4" -121.1(7)
O4" N5" C5" N6" 152.4(7)
O5" N5" C5" N6" -29.9(9)
O4" N5" C5" N4" -91.8(8)
O5" N5" C5" N4" 86.0(8)
O4" N5" C5" C4" 30.8(10)
O5" N5" C5" C4" -151.5(7)
O1" C4" C5" N6" 161.3(6)
O1" C4" C5" N4" 41.6(8)
O1" C4" C5" N5" -80.3(7)
C2" O8" C6" C7" 162.7(6)
O13" N9" C7" N7" 23.8(9)
O14" N9" C7" N7" -161.3(6)
O13" N9" C7" C6" 144.5(7)
O14" N9" C7" C6" -40.6(8)
O13" N9" C7" N8" -91.7(8)
O14" N9" C7" N8" 83.2(7)
O9" N7" C7" N9" -96.3(8)
O10" N7" C7" N9" 79.3(7)
O9" N7" C7" C6" 143.7(7)
O10" N7" C7" C6" -40.7(8)
O9" N7" C7" N8" 19.7(8)
O10" N7" C7" N8" -164.8(6)
O8" C6" C7" N9" -168.5(5)
O8" C6" C7" N7" -50.2(7)
O8" C6" C7" N8" 70.6(7)
O11" N8" C7" N9" -176.2(6)
O12" N8" C7" N9" 1.3(8)
O11" N8" C7" N7" 68.7(8)
O12" N8" C7" N7" -113.9(7)
O11" N8" C7" C6" -54.2(8)
O12" N8" C7" C6" 123.3(7)
C3" O15" C8" C9" -143.2(6)
O20" N12" C9" N11" -102.3(7)
O21" N12" C9" N11" 76.0(7)
O20" N12" C9" N10" 13.3(8)
O21" N12" C9" N10" -168.5(6)
O20" N12" C9" C8" 133.4(7)
O21" N12" C9" C8" -48.4(8)
O19" N11" C9" N12" 23.9(8)
O18" N11" C9" N12" -156.0(6)
O19" N11" C9" N10" -92.3(7)
O18" N11" C9" N10" 87.8(7)
O19" N11" C9" C8" 145.3(7)
O18" N11" C9" C8" -34.6(9)
O17" N10" C9" N12" -112.8(7)
O16" N10" C9" N12" 71.0(7)
O17" N10" C9" N11" 3.2(9)
O16" N10" C9" N11" -172.9(6)
O17" N10" C9" C8" 127.9(7)
O16" N10" C9" C8" -48.3(8)
O15" C8" C9" N12" -161.3(6)
O15" C8" C9" N11" 78.0(8)
O15" C8" C9" N10" -42.6(8)
